data_1512625
loop_
_publ_author_name
'Malinkin, Sergej'
'Penkova, Larysa'
'Moroz, Yurii'
'Maciag, Anna'
'Haukka, Matti'
'Szebesczyk, Agnieszka'
'Kozlowski, Henryk '
'Gumienna-Kontecka, Elzbieta'
'Pavlenko, Vadim'
'Meyer, Franc'
'Nordlander, Ebbe'
'Fritsky, Igor'

_publ_section_title
;
 Novel pyrazolate-based copper(II) [2x2] grid complexes: Synthesis,
 structure and properties
;
_journal_name_full
;
Inorganica Chimica Acta
;
_journal_page_first 322
_journal_page_last 330
_journal_paper_doi 10.1016/j.ica.2012.03.021
_journal_volume 392
_journal_year 2012
_chemical_formula_moiety 'C35 H50 Cu4 N20 Na4 O20, (CH4 O)'
_chemical_formula_sum 'C35 H50 Cu4 N20 Na4 O20'
_chemical_formula_weight 1417.03
_space_group_IT_number 15
_symmetry_cell_setting monoclinic
_symmetry_space_group_name_Hall '-C 2yc'
_symmetry_space_group_name_H-M 'C 1 2/c 1'
_atom_sites_solution_hydrogens geom
_atom_sites_solution_primary direct
_atom_sites_solution_secondary difmap
_cell_angle_alpha 90.00
_cell_angle_beta 111.27(4)
_cell_angle_gamma 90.00
_cell_formula_units_Z 4
_cell_length_a 22.063(8)
_cell_length_b 11.815(4)
_cell_length_c 22.336(8)
_cell_measurement_temperature 100(2)
_cell_volume 5426(4)
_computing_cell_refinement 'SAINT (Bruker, 2009)'
_computing_data_collection 'APEX2 (Bruker, 2009)'
_computing_data_reduction 'SAINT (Bruker, 2009)'
_computing_molecular_graphics 'Diamond v.3.2c (Brandenburg, 2009)'
_computing_publication_material 'SHELXL-97 (Sheldrick, 2008)'
_computing_structure_refinement 'SHELXL-97 (Sheldrick, 2008)'
_computing_structure_solution 'SIR2004 (Burla et al., 2005)'
_diffrn_ambient_temperature 100(2)
_diffrn_detector_area_resol_mean 16
_diffrn_measured_fraction_theta_full 0.998
_diffrn_measured_fraction_theta_max 0.998
_diffrn_measurement_device '62mm x 62mm CCD camera on three-circle goniostat'
_diffrn_measurement_device_type 'Bruker SMART APEX II CCD'
_diffrn_measurement_method '\f scans and \w scans'
_diffrn_radiation_monochromator 'flat graphite crystal'
_diffrn_radiation_source 'fine-focus sealed tube'
_diffrn_radiation_type MoK\a
_diffrn_radiation_wavelength 0.71073
_diffrn_reflns_av_R_equivalents 0.0423
_diffrn_reflns_av_sigmaI/netI 0.0584
_diffrn_reflns_limit_h_max 30
_diffrn_reflns_limit_h_min -30
_diffrn_reflns_limit_k_max 14
_diffrn_reflns_limit_k_min -16
_diffrn_reflns_limit_l_max 31
_diffrn_reflns_limit_l_min -31
_diffrn_reflns_number 25758
_diffrn_reflns_theta_full 25.00
_diffrn_reflns_theta_max 30.00
_diffrn_reflns_theta_min 2.53
_exptl_absorpt_coefficient_mu 1.669
_exptl_absorpt_correction_T_max 0.8462
_exptl_absorpt_correction_T_min 0.7865
_exptl_absorpt_correction_type multi-scan
_exptl_absorpt_process_details 'SADABS (Sheldrick, 2008)'
_exptl_crystal_colour green
_exptl_crystal_density_diffrn 1.724
_exptl_crystal_density_method 'not measured'
_exptl_crystal_description needle
_exptl_crystal_F_000 2862
_exptl_crystal_size_max 0.25
_exptl_crystal_size_mid 0.12
_exptl_crystal_size_min 0.10
_refine_diff_density_max 1.011
_refine_diff_density_min -0.598
_refine_diff_density_rms 0.098
_refine_ls_extinction_method none
_refine_ls_goodness_of_fit_ref 0.976
_refine_ls_hydrogen_treatment constr
_refine_ls_matrix_type full
_refine_ls_number_parameters 401
_refine_ls_number_reflns 7909
_refine_ls_number_restraints 27
_refine_ls_restrained_S_all 0.980
_refine_ls_R_factor_all 0.0619
_refine_ls_R_factor_gt 0.0381
_refine_ls_shift/su_max 0.001
_refine_ls_shift/su_mean 0.000
_refine_ls_structure_factor_coef Fsqd
_refine_ls_weighting_details 'calc w=1/[\s^2^(Fo^2^)+(0.0567P)^2^+0.0000P] where P=(Fo^2^+2Fc^2^)/3'
_refine_ls_weighting_scheme calc
_refine_ls_wR_factor_gt 0.0984
_refine_ls_wR_factor_ref 0.1027
_reflns_number_gt 5542
_reflns_number_total 7909
_reflns_threshold_expression >2\s(I)
_cod_data_source_file ICA-2012-392-322-330-2.cif
_cod_data_source_block 3
_cod_original_cell_volume 5426(3)
_cod_original_sg_symbol_H-M 'C 2/c '
_cod_database_code 1512625

loop_
_symmetry_equiv_pos_as_xyz
'x, y, z'
'-x, y, -z+1/2'
'x+1/2, y+1/2, z'
'-x+1/2, y+1/2, -z+1/2'
'-x, -y, -z'
'x, -y, z-1/2'
'-x+1/2, -y+1/2, -z'
'x+1/2, -y+1/2, z-1/2'

loop_
_atom_site_label
_atom_site_type_symbol
_atom_site_fract_x
_atom_site_fract_y
_atom_site_fract_z
_atom_site_U_iso_or_equiv
_atom_site_adp_type
_atom_site_occupancy
_atom_site_symmetry_multiplicity
_atom_site_calc_flag
_atom_site_refinement_flags
_atom_site_disorder_assembly
_atom_site_disorder_group
Cu1 Cu 0.410307(15) 0.44175(2) 0.204539(15) 0.01339(8) Uani 1 1 d . . .
Cu2 Cu 0.511576(15) -0.28219(2) 0.169940(15) 0.01376(8) Uani 1 1 d . . .
Na1 Na 0.39227(5) 0.16630(8) 0.25634(5) 0.0192(2) Uani 1 1 d . . .
Na2 Na 0.44777(6) -0.00097(8) 0.13813(5) 0.0247(3) Uani 1 1 d . . .
O1 O 0.43173(8) 0.28258(13) 0.19290(9) 0.0164(4) Uani 1 1 d . . .
O2 O 0.50304(9) 0.17512(14) 0.34017(9) 0.0183(4) Uani 1 1 d . . .
O3 O 0.53312(9) -0.12281(13) 0.19734(9) 0.0178(4) Uani 1 1 d . . .
O4 O 0.40230(9) -0.01541(14) 0.22248(9) 0.0220(4) Uani 1 1 d . A .
O5 O 0.31404(9) 0.46331(14) 0.11428(9) 0.0196(4) Uani 1 1 d . . .
O6 O 0.57351(9) 0.69802(14) 0.10196(9) 0.0203(4) Uani 1 1 d . . .
O7 O 0.34886(11) 0.08834(17) 0.08144(11) 0.0330(5) Uani 1 1 d . . .
H7 H 0.3311 0.1120 0.1077 0.050 Uiso 1 1 d R . .
O8 O 0.28539(11) 0.14479(17) 0.17125(13) 0.0401(6) Uani 1 1 d . A .
H8 H 0.2621 0.0842 0.1799 0.060 Uiso 1 1 d R . .
N1 N 0.47501(10) 0.47020(16) 0.16323(10) 0.0136(4) Uani 1 1 d . . .
N2 N 0.50105(10) 0.55759(16) 0.14349(10) 0.0147(4) Uani 1 1 d . . .
N3 N 0.38674(10) 0.60140(16) 0.20871(10) 0.0136(4) Uani 1 1 d . . .
N4 N 0.41875(10) 0.68882(16) 0.24484(10) 0.0138(4) Uani 1 1 d . . .
N5 N 0.36307(11) 0.37952(17) 0.25757(11) 0.0182(5) Uani 1 1 d . A .
N6 N 0.32946(13) 0.43861(19) 0.27521(13) 0.0294(6) Uani 1 1 d . . .
N7 N 0.2968(2) 0.4942(3) 0.2930(2) 0.0726(13) Uani 1 1 d . A .
N8 N 0.43899(11) -0.21615(17) 0.09826(11) 0.0197(5) Uani 1 1 d . . .
N9 N 0.39669(11) -0.27404(18) 0.06125(11) 0.0187(5) Uani 1 1 d . A .
N10 N 0.35507(12) -0.3264(2) 0.02555(11) 0.0246(5) Uani 1 1 d . . .
C1 C 0.52737(12) 0.2682(2) 0.33492(12) 0.0156(5) Uani 1 1 d . . .
C2 C 0.49307(12) 0.37283(19) 0.14177(12) 0.0140(5) Uani 1 1 d . . .
C3 C 0.53136(12) 0.3975(2) 0.10603(12) 0.0164(5) Uani 1 1 d . . .
C4 C 0.56129(15) 0.3134(2) 0.07489(14) 0.0235(6) Uani 1 1 d . A .
H4A H 0.6088 0.3193 0.0939 0.035 Uiso 1 1 calc R . .
H4B H 0.5467 0.3289 0.0287 0.035 Uiso 1 1 calc R . .
H4C H 0.5479 0.2368 0.0817 0.035 Uiso 1 1 calc R . .
C5 C 0.53569(12) 0.5157(2) 0.10880(12) 0.0156(5) Uani 1 1 d . . .
C6 C 0.57220(13) 0.5989(2) 0.08537(12) 0.0171(5) Uani 1 1 d . . .
C7 C 0.60642(15) 0.5597(2) 0.04257(14) 0.0248(6) Uani 1 1 d . A .
H7A H 0.6200 0.6255 0.0238 0.037 Uiso 1 1 calc R . .
H7B H 0.5770 0.5127 0.0081 0.037 Uiso 1 1 calc R . .
H7C H 0.6448 0.5153 0.0676 0.037 Uiso 1 1 calc R . .
C8 C 0.33339(12) 0.64319(19) 0.16060(12) 0.0149(5) Uani 1 1 d . A .
C9 C 0.29407(13) 0.5606(2) 0.11225(12) 0.0172(5) Uani 1 1 d . A .
C10 C 0.33114(12) 0.7616(2) 0.16527(12) 0.0158(5) Uani 1 1 d . . .
C11 C 0.28277(14) 0.8439(2) 0.12334(13) 0.0226(6) Uani 1 1 d . A .
H11A H 0.2920 0.9196 0.1424 0.034 Uiso 1 1 calc R . .
H11B H 0.2388 0.8209 0.1195 0.034 Uiso 1 1 calc R . .
H11C H 0.2858 0.8450 0.0806 0.034 Uiso 1 1 calc R . .
C12 C 0.38592(12) 0.78446(19) 0.21851(12) 0.0155(5) Uani 1 1 d . . .
C13 C 0.41956(13) -0.1083(2) 0.24927(13) 0.0172(5) Uani 1 1 d . . .
C14 C 0.23106(13) 0.5972(2) 0.06265(14) 0.0241(6) Uani 1 1 d . . .
H14A H 0.2109 0.5330 0.0348 0.036 Uiso 1 1 calc R A .
H14B H 0.2390 0.6584 0.0368 0.036 Uiso 1 1 calc R . .
H14C H 0.2019 0.6242 0.0839 0.036 Uiso 1 1 calc R . .
C15 C 0.33799(19) 0.1803(3) 0.03788(16) 0.0427(9) Uani 1 1 d . . .
H15A H 0.3385 0.2514 0.0606 0.064 Uiso 1 1 calc R . .
H15B H 0.2956 0.1712 0.0032 0.064 Uiso 1 1 calc R . .
H15C H 0.3723 0.1818 0.0198 0.064 Uiso 1 1 calc R . .
C16 C 0.24106(17) 0.2373(3) 0.1569(2) 0.0507(11) Uani 1 1 d . . .
H16A H 0.2287 0.2528 0.1941 0.076 Uiso 1 1 calc R A .
H16B H 0.2022 0.2183 0.1197 0.076 Uiso 1 1 calc R . .
H16C H 0.2618 0.3045 0.1472 0.076 Uiso 1 1 calc R . .
O3M O 0.3729(3) 0.0682(4) 0.3431(3) 0.0436(13) Uani 0.50 1 d PU A 1
H3MA H 0.3886 0.1121 0.3824 0.065 Uiso 0.50 1 d PR A 1
O3N O 0.3305(4) 0.0885(6) 0.3145(3) 0.0639(16) Uani 0.50 1 d PU A 2
H3NA H 0.3192 0.1453 0.3400 0.096 Uiso 0.50 1 d PR A 2
C1M C 0.3363(4) -0.0253(5) 0.3362(3) 0.0380(14) Uani 0.50 1 d PU . .
H1MD H 0.3362 -0.0487 0.3783 0.057 Uiso 0.25 1 calc PR A 1
H1ME H 0.3544 -0.0862 0.3180 0.057 Uiso 0.25 1 calc PR A 1
H1MF H 0.2917 -0.0091 0.3074 0.057 Uiso 0.25 1 calc PR A 1
H1MA H 0.3070 -0.0373 0.3586 0.057 Uiso 0.25 1 d PR A 2
H1MB H 0.3252 -0.0753 0.2999 0.057 Uiso 0.25 1 d PR A 2
H1MC H 0.3801 -0.0402 0.3647 0.057 Uiso 0.25 1 d PR A 2
O2M O 0.5109(2) -0.0318(3) 0.06359(18) 0.0591(11) Uani 0.75 1 d PU . .
H12M H 0.5032 -0.1112 0.0685 0.089 Uiso 0.75 1 d PR A .
C2M C 0.5805(6) -0.0434(11) 0.0815(6) 0.099(3) Uani 0.50 1 d PU A 3
H2M1 H 0.5900 -0.1103 0.0604 0.149 Uiso 0.50 1 calc PR A 3
H2M2 H 0.6008 -0.0520 0.1282 0.149 Uiso 0.50 1 calc PR A 3
H2M3 H 0.5979 0.0242 0.0679 0.149 Uiso 0.50 1 calc PR A 3
C2N C 0.5000 0.0000 0.0000 0.43(2) Uani 1 2 d S . 4

loop_
_atom_site_aniso_label
_atom_site_aniso_U_11
_atom_site_aniso_U_22
_atom_site_aniso_U_33
_atom_site_aniso_U_23
_atom_site_aniso_U_13
_atom_site_aniso_U_12
Cu1 0.01652(16) 0.00846(13) 0.01723(16) -0.00015(11) 0.00857(12) -0.00058(11)
Cu2 0.01723(16) 0.00856(13) 0.01523(16) 0.00054(11) 0.00556(12) -0.00057(11)
Na1 0.0221(5) 0.0116(5) 0.0270(6) -0.0007(4) 0.0125(5) -0.0008(4)
Na2 0.0283(6) 0.0147(5) 0.0253(6) 0.0026(4) 0.0029(5) 0.0014(4)
O1 0.0197(9) 0.0115(8) 0.0216(10) 0.0001(7) 0.0120(8) -0.0022(7)
O2 0.0231(10) 0.0097(8) 0.0250(10) 0.0008(7) 0.0123(8) -0.0007(7)
O3 0.0225(10) 0.0096(8) 0.0190(10) 0.0009(7) 0.0048(8) 0.0010(7)
O4 0.0280(11) 0.0106(8) 0.0236(10) 0.0010(7) 0.0049(9) 0.0010(7)
O5 0.0230(10) 0.0135(8) 0.0205(10) -0.0017(7) 0.0059(8) -0.0015(7)
O6 0.0243(10) 0.0132(8) 0.0259(11) 0.0014(7) 0.0120(8) -0.0031(7)
O7 0.0350(12) 0.0238(10) 0.0356(13) 0.0054(9) 0.0071(10) 0.0014(9)
O8 0.0277(12) 0.0225(11) 0.0709(18) 0.0006(11) 0.0189(12) -0.0028(9)
N1 0.0161(10) 0.0104(9) 0.0155(11) 0.0005(8) 0.0072(9) -0.0010(8)
N2 0.0172(10) 0.0106(9) 0.0169(11) 0.0014(8) 0.0068(9) -0.0028(8)
N3 0.0163(10) 0.0092(9) 0.0159(11) -0.0023(8) 0.0065(8) -0.0009(8)
N4 0.0187(11) 0.0076(9) 0.0156(11) -0.0013(7) 0.0067(9) -0.0004(8)
N5 0.0220(11) 0.0146(10) 0.0216(12) -0.0007(9) 0.0120(10) 0.0007(9)
N6 0.0388(15) 0.0192(11) 0.0417(16) -0.0009(11) 0.0283(13) -0.0047(11)
N7 0.101(3) 0.0298(16) 0.139(4) -0.0058(19) 0.105(3) 0.0042(17)
N8 0.0219(12) 0.0151(10) 0.0185(12) 0.0023(9) 0.0030(9) 0.0010(9)
N9 0.0190(11) 0.0211(11) 0.0178(11) 0.0056(9) 0.0090(9) 0.0069(9)
N10 0.0233(13) 0.0287(12) 0.0212(13) -0.0028(10) 0.0074(10) -0.0003(10)
C1 0.0163(12) 0.0125(11) 0.0164(13) 0.0011(9) 0.0040(10) 0.0029(9)
C2 0.0168(12) 0.0089(10) 0.0173(13) -0.0028(9) 0.0073(10) -0.0009(9)
C3 0.0180(12) 0.0140(11) 0.0180(13) -0.0018(10) 0.0075(10) -0.0002(9)
C4 0.0354(16) 0.0146(12) 0.0293(16) -0.0019(11) 0.0224(13) 0.0001(11)
C5 0.0181(13) 0.0135(11) 0.0169(13) 0.0003(9) 0.0083(10) -0.0019(9)
C6 0.0196(13) 0.0162(11) 0.0157(13) 0.0038(10) 0.0065(11) -0.0009(10)
C7 0.0326(16) 0.0208(13) 0.0297(16) 0.0006(12) 0.0219(13) -0.0023(12)
C8 0.0161(12) 0.0135(11) 0.0171(13) -0.0002(9) 0.0086(10) -0.0005(9)
C9 0.0197(13) 0.0159(11) 0.0181(13) -0.0006(10) 0.0093(11) -0.0048(10)
C10 0.0183(13) 0.0140(11) 0.0167(13) 0.0001(9) 0.0083(10) 0.0005(9)
C11 0.0264(15) 0.0147(12) 0.0219(14) 0.0009(10) 0.0031(12) 0.0034(10)
C12 0.0202(13) 0.0102(10) 0.0191(13) 0.0015(9) 0.0105(10) 0.0004(9)
C13 0.0200(13) 0.0126(11) 0.0195(13) -0.0007(9) 0.0080(11) 0.0009(10)
C14 0.0210(14) 0.0218(13) 0.0249(15) -0.0037(11) 0.0027(12) -0.0009(11)
C15 0.056(2) 0.0254(15) 0.0334(19) 0.0068(14) 0.0006(17) 0.0033(15)
C16 0.0291(18) 0.0289(17) 0.081(3) 0.0070(18) 0.0036(19) -0.0030(14)
O3M 0.056(3) 0.040(3) 0.041(3) -0.006(2) 0.025(3) -0.017(2)
O3N 0.078(4) 0.066(3) 0.063(4) -0.004(3) 0.044(3) -0.018(3)
C1M 0.057(4) 0.033(3) 0.041(4) -0.011(3) 0.039(3) -0.010(3)
O2M 0.110(3) 0.0320(17) 0.046(2) 0.0083(16) 0.042(2) -0.006(2)
C2M 0.105(5) 0.112(9) 0.084(8) 0.000(7) 0.038(7) -0.042(7)
C2N 0.81(6) 0.21(2) 0.120(14) -0.023(13) -0.01(2) 0.10(3)

loop_
_atom_type_symbol
_atom_type_description
_atom_type_scat_dispersion_real
_atom_type_scat_dispersion_imag
_atom_type_scat_source
C C 0.0033 0.0016 'International Tables Vol C Tables 4.2.6.8 and 6.1.1.4'
H H 0.0000 0.0000 'International Tables Vol C Tables 4.2.6.8 and 6.1.1.4'
N N 0.0061 0.0033 'International Tables Vol C Tables 4.2.6.8 and 6.1.1.4'
O O 0.0106 0.0060 'International Tables Vol C Tables 4.2.6.8 and 6.1.1.4'
Na Na 0.0362 0.0249 'International Tables Vol C Tables 4.2.6.8 and 6.1.1.4'
Cu Cu 0.3201 1.2651 'International Tables Vol C Tables 4.2.6.8 and 6.1.1.4'

loop_
_geom_angle_atom_site_label_1
_geom_angle_atom_site_label_2
_geom_angle_atom_site_label_3
_geom_angle
_geom_angle_site_symmetry_1
_geom_angle_site_symmetry_3
N3 Cu1 O1 175.48(8) . .
N3 Cu1 N5 97.01(9) . .
O1 Cu1 N5 85.89(8) . .
N3 Cu1 N1 96.11(8) . .
O1 Cu1 N1 81.60(8) . .
N5 Cu1 N1 164.06(9) . .
N3 Cu1 O5 76.40(7) . .
O1 Cu1 O5 100.06(7) . .
N5 Cu1 O5 92.60(9) . .
N1 Cu1 O5 99.26(8) . .
N3 Cu1 Na1 143.74(7) . .
O1 Cu1 Na1 39.33(6) . .
N5 Cu1 Na1 46.73(6) . .
N1 Cu1 Na1 119.58(6) . .
O5 Cu1 Na1 101.94(5) . .
N3 Cu1 Cu1 102.73(6) . 2_655
O1 Cu1 Cu1 79.34(5) . 2_655
N5 Cu1 Cu1 111.00(7) . 2_655
N1 Cu1 Cu1 56.99(7) . 2_655
O5 Cu1 Cu1 156.20(5) . 2_655
Na1 Cu1 Cu1 92.58(2) . 2_655
N3 Cu1 Cu2 44.12(6) . 2_665
O1 Cu1 Cu2 139.37(6) . 2_665
N5 Cu1 Cu2 93.78(7) . 2_665
N1 Cu1 Cu2 89.35(6) . 2_665
O5 Cu1 Cu2 120.51(5) . 2_665
Na1 Cu1 Cu2 124.10(3) . 2_665
Cu1 Cu1 Cu2 62.87(2) 2_655 2_665
N8 Cu2 N2 99.45(9) . 1_545
N8 Cu2 O3 84.72(8) . .
N2 Cu2 O3 173.15(8) 1_545 .
N8 Cu2 N4 164.10(9) . 2_645
N2 Cu2 N4 95.01(8) 1_545 2_645
O3 Cu2 N4 81.56(8) . 2_645
N8 Cu2 O6 90.34(9) . 1_545
N2 Cu2 O6 75.43(7) 1_545 1_545
O3 Cu2 O6 99.23(7) . 1_545
N4 Cu2 O6 99.72(8) 2_645 1_545
N8 Cu2 Na2 47.55(6) . .
N2 Cu2 Na2 146.83(7) 1_545 .
O3 Cu2 Na2 38.07(6) . .
N4 Cu2 Na2 117.41(6) 2_645 .
O6 Cu2 Na2 103.81(5) 1_545 .
N8 Cu2 Cu2 114.77(8) . 2_655
N2 Cu2 Cu2 103.95(6) 1_545 2_655
O3 Cu2 Cu2 78.94(6) . 2_655
N4 Cu2 Cu2 54.61(7) 2_645 2_655
O6 Cu2 Cu2 154.33(5) 1_545 2_655
Na2 Cu2 Cu2 90.54(3) . 2_655
O4 Na1 O1 104.16(8) . .
O4 Na1 O3N 87.80(18) . .
O1 Na1 O3N 164.27(19) . .
O4 Na1 O3M 83.29(14) . .
O1 Na1 O3M 165.96(14) . .
O3N Na1 O3M 22.82(18) . .
O4 Na1 O8 80.16(7) . .
O1 Na1 O8 93.19(8) . .
O3N Na1 O8 78.62(19) . .
O3M Na1 O8 99.87(16) . .
O4 Na1 O2 95.79(7) . .
O1 Na1 O2 87.23(7) . .
O3N Na1 O2 101.90(19) . .
O3M Na1 O2 80.11(15) . .
O8 Na1 O2 175.91(8) . .
O4 Na1 N5 162.75(8) . .
O1 Na1 N5 65.71(7) . .
O3N Na1 N5 100.08(18) . .
O3M Na1 N5 109.76(14) . .
O8 Na1 N5 86.34(8) . .
O2 Na1 N5 97.53(7) . .
O4 Na1 C1 111.03(8) . .
O1 Na1 C1 67.98(7) . .
O3N Na1 C1 117.62(18) . .
O3M Na1 C1 98.34(15) . .
O8 Na1 C1 159.65(8) . .
O2 Na1 C1 22.52(6) . .
N5 Na1 C1 79.00(7) . .
O4 Na1 Cu1 135.56(7) . .
O1 Na1 Cu1 32.17(4) . .
O3N Na1 Cu1 133.66(17) . .
O3M Na1 Cu1 141.00(13) . .
O8 Na1 Cu1 91.87(6) . .
O2 Na1 Cu1 90.65(5) . .
N5 Na1 Cu1 33.65(5) . .
C1 Na1 Cu1 68.14(5) . .
O4 Na1 Na2 37.32(5) . .
O1 Na1 Na2 66.83(6) . .
O3N Na1 Na2 124.41(17) . .
O3M Na1 Na2 119.76(13) . .
O8 Na1 Na2 82.54(7) . .
O2 Na1 Na2 93.90(6) . .
N5 Na1 Na2 130.37(6) . .
C1 Na1 Na2 96.22(6) . .
Cu1 Na1 Na2 98.48(4) . .
O4 Na1 Na2 64.15(6) . 2_655
O1 Na1 Na2 101.76(6) . 2_655
O3N Na1 Na2 92.59(19) . 2_655
O3M Na1 Na2 70.45(15) . 2_655
O8 Na1 Na2 143.63(6) . 2_655
O2 Na1 Na2 32.53(5) . 2_655
N5 Na1 Na2 130.03(6) . 2_655
C1 Na1 Na2 52.74(6) . 2_655
Cu1 Na1 Na2 118.09(4) . 2_655
Na2 Na1 Na2 73.53(4) . 2_655
O2 Na2 O3 102.29(8) 2_655 .
O2 Na2 O4 101.18(7) 2_655 .
O3 Na2 O4 89.57(8) . .
O2 Na2 O2M 86.54(10) 2_655 .
O3 Na2 O2M 76.41(11) . .
O4 Na2 O2M 165.24(10) . .
O2 Na2 N8 153.48(9) 2_655 .
O3 Na2 N8 63.49(7) . .
O4 Na2 N8 100.95(7) . .
O2M Na2 N8 68.81(10) . .
O2 Na2 C13 114.98(8) 2_655 .
O3 Na2 C13 69.29(7) . .
O4 Na2 C13 22.94(6) . .
O2M Na2 C13 142.41(10) . .
N8 Na2 C13 82.19(8) . .
O2 Na2 Cu2 132.24(7) 2_655 .
O3 Na2 Cu2 31.25(4) . .
O4 Na2 Cu2 91.38(5) . .
O2M Na2 Cu2 74.25(8) . .
N8 Na2 Cu2 32.86(5) . .
C13 Na2 Cu2 68.50(5) . .
O2 Na2 Na1 68.62(6) 2_655 .
O3 Na2 Na1 108.52(7) . .
O4 Na2 Na1 35.08(5) . .
O2M Na2 Na1 155.15(9) . .
N8 Na2 Na1 135.67(7) . .
C13 Na2 Na1 56.16(6) . .
Cu2 Na2 Na1 122.85(4) . .
O2 Na2 Na1 35.23(5) 2_655 2_655
O3 Na2 Na1 67.37(6) . 2_655
O4 Na2 Na1 95.85(6) . 2_655
O2M Na2 Na1 83.16(10) . 2_655
N8 Na2 Na1 127.54(6) . 2_655
C13 Na2 Na1 97.08(7) . 2_655
Cu2 Na2 Na1 98.21(4) . 2_655
Na1 Na2 Na1 76.86(4) . 2_655
O2 Na2 H12M 106.5 2_655 .
O3 Na2 H12M 65.4 . .
O4 Na2 H12M 145.8 . .
O2M Na2 H12M 21.3 . .
N8 Na2 H12M 47.9 . .
C13 Na2 H12M 123.3 . .
Cu2 Na2 H12M 55.0 . .
Na1 Na2 H12M 171.7 . .
Na1 Na2 H12M 95.3 2_655 .
C1 O1 Cu1 115.75(15) 2_655 .
C1 O1 Na1 133.98(15) 2_655 .
Cu1 O1 Na1 108.50(8) . .
C1 O2 Na2 128.81(17) . 2_655
C1 O2 Na1 107.78(16) . .
Na2 O2 Na1 112.24(8) 2_655 .
C13 O3 Cu2 115.94(15) 2_655 .
C13 O3 Na2 131.04(16) 2_655 .
Cu2 O3 Na2 110.68(9) . .
C13 O4 Na1 135.37(18) . .
C13 O4 Na2 107.08(17) . .
Na1 O4 Na2 107.60(8) . .
C9 O5 Cu1 109.51(16) . .
C6 O6 Cu2 109.20(16) . 1_565
C15 O7 H7 102.3 . .
C16 O8 Na1 119.0(2) . .
C16 O8 H8 104.4 . .
Na1 O8 H8 111.3 . .
N2 N1 C2 108.8(2) . .
N2 N1 Cu1 138.83(16) . .
C2 N1 Cu1 111.82(16) . .
N1 N2 C5 107.74(19) . .
N1 N2 Cu2 131.53(17) . 1_565
C5 N2 Cu2 119.31(16) . 1_565
N4 N3 C8 108.06(19) . .
N4 N3 Cu1 132.47(17) . .
C8 N3 Cu1 118.44(16) . .
N3 N4 C12 107.4(2) . .
N3 N4 Cu2 139.52(16) . 2_665
C12 N4 Cu2 112.10(16) . 2_665
N6 N5 Cu1 120.57(18) . .
N6 N5 Na1 139.52(18) . .
Cu1 N5 Na1 99.62(9) . .
N7 N6 N5 178.7(3) . .
N9 N8 Cu2 122.02(17) . .
N9 N8 Na2 135.16(17) . .
Cu2 N8 Na2 99.58(9) . .
N10 N9 N8 177.9(3) . .
O2 C1 O1 124.5(2) . 2_655
O2 C1 C2 120.6(2) . 2_655
O1 C1 C2 114.8(2) 2_655 2_655
O2 C1 Na1 49.70(13) . .
O1 C1 Na1 118.63(17) 2_655 .
C2 C1 Na1 99.85(15) 2_655 .
N1 C2 C3 110.0(2) . .
N1 C2 C1 114.8(2) . 2_655
C3 C2 C1 135.0(2) . 2_655
C2 C3 C5 103.3(2) . .
C2 C3 C4 126.2(2) . .
C5 C3 C4 130.4(2) . .
C3 C4 H4A 109.5 . .
C3 C4 H4B 109.5 . .
H4A C4 H4B 109.5 . .
C3 C4 H4C 109.5 . .
H4A C4 H4C 109.5 . .
H4B C4 H4C 109.5 . .
N2 C5 C3 110.1(2) . .
N2 C5 C6 116.6(2) . .
C3 C5 C6 133.1(2) . .
O6 C6 C5 118.9(2) . .
O6 C6 C7 121.9(2) . .
C5 C6 C7 119.2(2) . .
C6 C7 H7A 109.5 . .
C6 C7 H7B 109.5 . .
H7A C7 H7B 109.5 . .
C6 C7 H7C 109.5 . .
H7A C7 H7C 109.5 . .
H7B C7 H7C 109.5 . .
N3 C8 C10 110.2(2) . .
N3 C8 C9 116.4(2) . .
C10 C8 C9 133.1(2) . .
O5 C9 C8 118.9(2) . .
O5 C9 C14 121.6(2) . .
C8 C9 C14 119.5(2) . .
C12 C10 C8 102.4(2) . .
C12 C10 C11 128.0(2) . .
C8 C10 C11 129.6(2) . .
C10 C11 H11A 109.5 . .
C10 C11 H11B 109.5 . .
H11A C11 H11B 109.5 . .
C10 C11 H11C 109.5 . .
H11A C11 H11C 109.5 . .
H11B C11 H11C 109.5 . .
N4 C12 C10 112.0(2) . .
N4 C12 C13 114.0(2) . 1_565
C10 C12 C13 133.8(2) . 1_565
O4 C13 O3 124.8(2) . 2_655
O4 C13 C12 120.7(2) . 1_545
O3 C13 C12 114.5(2) 2_655 1_545
O4 C13 Na2 49.98(14) . .
O3 C13 Na2 118.44(17) 2_655 .
C12 C13 Na2 101.03(16) 1_545 .
C9 C14 H14A 109.5 . .
C9 C14 H14B 109.5 . .
H14A C14 H14B 109.5 . .
C9 C14 H14C 109.5 . .
H14A C14 H14C 109.5 . .
H14B C14 H14C 109.5 . .
O7 C15 H15A 109.5 . .
O7 C15 H15B 109.5 . .
H15A C15 H15B 109.5 . .
O7 C15 H15C 109.5 . .
H15A C15 H15C 109.5 . .
H15B C15 H15C 109.5 . .
O8 C16 H16A 109.5 . .
O8 C16 H16B 109.5 . .
H16A C16 H16B 109.5 . .
O8 C16 H16C 109.5 . .
H16A C16 H16C 109.5 . .
H16B C16 H16C 109.5 . .
C1M O3M Na1 125.1(4) . .
C1M O3M H3MA 123.0 . .
Na1 O3M H3MA 111.2 . .
C1M O3M H3NA 93.6 . .
Na1 O3M H3NA 92.2 . .
H3MA O3M H3NA 74.2 . .
C1M O3M H1MC 41.6 . .
Na1 O3M H1MC 134.7 . .
H3MA O3M H1MC 103.0 . .
H3NA O3M H1MC 125.9 . .
C1M O3N Na1 123.6(5) . .
C1M O3N H3NA 117.7 . .
Na1 O3N H3NA 111.9 . .
O3M C1M O3N 40.2(3) . .
O3M C1M H1MD 109.5 . .
O3N C1M H1MD 124.3 . .
O3M C1M H1ME 109.5 . .
O3N C1M H1ME 123.6 . .
H1MD C1M H1ME 109.5 . .
O3M C1M H1MF 109.5 . .
O3N C1M H1MF 69.3 . .
H1MD C1M H1MF 109.5 . .
H1ME C1M H1MF 109.5 . .
O3M C1M H1MA 123.6 . .
O3N C1M H1MA 108.9 . .
H1MD C1M H1MA 39.0 . .
H1ME C1M H1MA 124.0 . .
H1MF C1M H1MA 70.5 . .
O3M C1M H1MB 124.2 . .
O3N C1M H1MB 109.3 . .
H1MD C1M H1MB 123.1 . .
H1ME C1M H1MB 38.3 . .
H1MF C1M H1MB 71.2 . .
H1MA C1M H1MB 109.5 . .
O3M C1M H1MC 70.0 . .
O3N C1M H1MC 110.2 . .
H1MD C1M H1MC 70.4 . .
H1ME C1M H1MC 71.2 . .
H1MF C1M H1MC 179.3 . .
H1MA C1M H1MC 109.5 . .
H1MB C1M H1MC 109.5 . .
C2N O2M C2M 94.6(5) . .
C2N O2M Na2 133.4(3) . .
C2M O2M Na2 127.5(5) . .
C2N O2M H12M 113.8 . .
C2M O2M H12M 95.2 . .
Na2 O2M H12M 84.5 . .
O2M C2M H2M1 109.5 . .
O2M C2M H2M2 109.5 . .
O2M C2M H2M3 109.5 . .
O2M C2N O2M 180.0(4) 5_655 .

loop_
_geom_bond_atom_site_label_1
_geom_bond_atom_site_label_2
_geom_bond_distance
_geom_bond_site_symmetry_2
Cu1 N3 1.968(2) .
Cu1 O1 1.9791(17) .
Cu1 N5 1.981(2) .
Cu1 N1 1.989(2) .
Cu1 O5 2.352(2) .
Cu2 N8 1.969(2) .
Cu2 N2 1.972(2) 1_545
Cu2 O3 1.9839(18) .
Cu2 N4 1.995(2) 2_645
Cu2 O6 2.394(2) 1_545
Na1 O4 2.313(2) .
Na1 O1 2.355(2) .
Na1 O3N 2.382(6) .
Na1 O3M 2.424(5) .
Na1 O8 2.447(3) .
Na1 O2 2.484(3) .
Na1 N5 2.603(2) .
Na1 C1 3.101(3) .
Na2 O2 2.315(2) 2_655
Na2 O3 2.358(2) .
Na2 O4 2.441(3) .
Na2 O2M 2.555(4) .
Na2 N8 2.677(2) .
Na2 C13 3.046(3) .
Na2 H12M 2.6437 .
O1 C1 1.279(3) 2_655
O2 C1 1.247(3) .
O2 Na2 2.315(2) 2_655
O3 C13 1.280(3) 2_655
O4 C13 1.242(3) .
O5 C9 1.226(3) .
O6 C6 1.226(3) .
O6 Cu2 2.394(2) 1_565
O7 C15 1.420(4) .
O7 H7 0.8613 .
O8 C16 1.424(4) .
O8 H8 0.9405 .
N1 N2 1.332(3) .
N1 C2 1.360(3) .
N2 C5 1.364(3) .
N2 Cu2 1.972(2) 1_565
N3 N4 1.343(3) .
N3 C8 1.366(3) .
N4 C12 1.356(3) .
N4 Cu2 1.995(2) 2_665
N5 N6 1.185(3) .
N6 N7 1.147(4) .
N8 N9 1.209(3) .
N9 N10 1.154(3) .
C1 O1 1.279(3) 2_655
C1 C2 1.474(3) 2_655
C2 C3 1.388(4) .
C2 C1 1.474(3) 2_655
C3 C5 1.399(3) .
C3 C4 1.497(4) .
C4 H4A 0.9800 .
C4 H4B 0.9800 .
C4 H4C 0.9800 .
C5 C6 1.482(3) .
C6 C7 1.490(4) .
C7 H7A 0.9800 .
C7 H7B 0.9800 .
C7 H7C 0.9800 .
C8 C10 1.406(3) .
C8 C9 1.480(3) .
C9 C14 1.493(4) .
C10 C12 1.380(4) .
C10 C11 1.495(3) .
C11 H11A 0.9800 .
C11 H11B 0.9800 .
C11 H11C 0.9800 .
C12 C13 1.502(3) 1_565
C13 O3 1.280(3) 2_655
C13 C12 1.502(3) 1_545
C14 H14A 0.9800 .
C14 H14B 0.9800 .
C14 H14C 0.9800 .
C15 H15A 0.9800 .
C15 H15B 0.9800 .
C15 H15C 0.9800 .
C16 H16A 0.9800 .
C16 H16B 0.9800 .
C16 H16C 0.9800 .
O3M C1M 1.344(8) .
O3M H3MA 0.9701 .
O3N C1M 1.419(9) .
O3N H3NA 0.9700 .
C1M H1MD 0.9800 .
C1M H1ME 0.9800 .
C1M H1MF 0.9800 .
C1M H1MA 0.9599 .
C1M H1MB 0.9600 .
C1M H1MC 0.9601 .
O2M C2N 1.403(4) .
O2M C2M 1.446(12) .
O2M H12M 0.9668 .
C2M H2M1 0.9800 .
C2M H2M2 0.9800 .
C2M H2M3 0.9800 .
C2N O2M 1.403(4) 5_655

loop_
_geom_hbond_atom_site_label_D
_geom_hbond_atom_site_label_H
_geom_hbond_atom_site_label_A
_geom_hbond_distance_DH
_geom_hbond_distance_HA
_geom_hbond_distance_DA
_geom_hbond_angle_DHA
_geom_hbond_site_symmetry_A
O7 H7 O8 0.86 2.05 2.910(4) 171.9 .
O8 H8 N7 0.94 1.94 2.854(4) 163.6 4_545

loop_
_geom_torsion_atom_site_label_1
_geom_torsion_atom_site_label_2
_geom_torsion_atom_site_label_3
_geom_torsion_atom_site_label_4
_geom_torsion
_geom_torsion_site_symmetry_1
_geom_torsion_site_symmetry_4
N3 Cu1 Na1 O4 159.39(13) . .
O1 Cu1 Na1 O4 -15.19(11) . .
N5 Cu1 Na1 O4 158.38(13) . .
N1 Cu1 Na1 O4 -31.85(12) . .
O5 Cu1 Na1 O4 76.16(10) . .
Cu1 Cu1 Na1 O4 -84.87(9) 2_655 .
Cu2 Cu1 Na1 O4 -143.49(8) 2_665 .
N3 Cu1 Na1 O1 174.57(13) . .
N5 Cu1 Na1 O1 173.56(13) . .
N1 Cu1 Na1 O1 -16.66(11) . .
O5 Cu1 Na1 O1 91.35(10) . .
Cu1 Cu1 Na1 O1 -69.68(9) 2_655 .
Cu2 Cu1 Na1 O1 -128.30(9) 2_665 .
N3 Cu1 Na1 O3N 5.5(3) . .
O1 Cu1 Na1 O3N -169.0(3) . .
N5 Cu1 Na1 O3N 4.5(3) . .
N1 Cu1 Na1 O3N 174.3(3) . .
O5 Cu1 Na1 O3N -77.7(3) . .
Cu1 Cu1 Na1 O3N 121.3(2) 2_655 .
Cu2 Cu1 Na1 O3N 62.7(2) 2_665 .
N3 Cu1 Na1 O3M -26.7(3) . .
O1 Cu1 Na1 O3M 158.7(3) . .
N5 Cu1 Na1 O3M -27.7(2) . .
N1 Cu1 Na1 O3M 142.1(2) . .
O5 Cu1 Na1 O3M -109.9(2) . .
Cu1 Cu1 Na1 O3M 89.1(2) 2_655 .
Cu2 Cu1 Na1 O3M 30.4(2) 2_665 .
N3 Cu1 Na1 O8 81.55(13) . .
O1 Cu1 Na1 O8 -93.02(11) . .
N5 Cu1 Na1 O8 80.54(12) . .
N1 Cu1 Na1 O8 -109.68(10) . .
O5 Cu1 Na1 O8 -1.67(8) . .
Cu1 Cu1 Na1 O8 -162.70(6) 2_655 .
Cu2 Cu1 Na1 O8 138.68(7) 2_665 .
N3 Cu1 Na1 O2 -101.67(12) . .
O1 Cu1 Na1 O2 83.76(10) . .
N5 Cu1 Na1 O2 -102.68(11) . .
N1 Cu1 Na1 O2 67.10(9) . .
O5 Cu1 Na1 O2 175.11(6) . .
Cu1 Cu1 Na1 O2 14.08(5) 2_655 .
Cu2 Cu1 Na1 O2 -44.54(6) 2_665 .
N3 Cu1 Na1 N5 1.01(14) . .
O1 Cu1 Na1 N5 -173.56(13) . .
N1 Cu1 Na1 N5 169.77(12) . .
O5 Cu1 Na1 N5 -82.21(11) . .
Cu1 Cu1 Na1 N5 116.75(10) 2_655 .
Cu2 Cu1 Na1 N5 58.13(10) 2_665 .
N3 Cu1 Na1 C1 -102.38(12) . .
O1 Cu1 Na1 C1 83.05(10) . .
N5 Cu1 Na1 C1 -103.39(11) . .
N1 Cu1 Na1 C1 66.39(9) . .
O5 Cu1 Na1 C1 174.40(7) . .
Cu1 Cu1 Na1 C1 13.37(5) 2_655 .
Cu2 Cu1 Na1 C1 -45.25(6) 2_665 .
N3 Cu1 Na1 Na2 164.29(11) . .
O1 Cu1 Na1 Na2 -10.28(8) . .
N5 Cu1 Na1 Na2 163.28(10) . .
N1 Cu1 Na1 Na2 -26.95(8) . .
O5 Cu1 Na1 Na2 81.07(6) . .
Cu1 Cu1 Na1 Na2 -79.97(4) 2_655 .
Cu2 Cu1 Na1 Na2 -138.59(3) 2_665 .
N3 Cu1 Na1 Na2 -119.92(11) . 2_655
O1 Cu1 Na1 Na2 65.51(9) . 2_655
N5 Cu1 Na1 Na2 -120.92(10) . 2_655
N1 Cu1 Na1 Na2 48.85(8) . 2_655
O5 Cu1 Na1 Na2 156.86(6) . 2_655
Cu1 Cu1 Na1 Na2 -4.17(3) 2_655 2_655
Cu2 Cu1 Na1 Na2 -62.79(5) 2_665 2_655
N8 Cu2 Na2 O2 -145.27(13) . 2_655
N2 Cu2 Na2 O2 -152.19(14) 1_545 2_655
O3 Cu2 Na2 O2 19.58(11) . 2_655
N4 Cu2 Na2 O2 41.09(12) 2_645 2_655
O6 Cu2 Na2 O2 -67.78(10) 1_545 2_655
Cu2 Cu2 Na2 O2 90.73(9) 2_655 2_655
N8 Cu2 Na2 O3 -164.86(14) . .
N2 Cu2 Na2 O3 -171.77(15) 1_545 .
N4 Cu2 Na2 O3 21.50(12) 2_645 .
O6 Cu2 Na2 O3 -87.36(11) 1_545 .
Cu2 Cu2 Na2 O3 71.15(10) 2_655 .
N8 Cu2 Na2 O4 108.24(11) . .
N2 Cu2 Na2 O4 101.32(13) 1_545 .
O3 Cu2 Na2 O4 -86.91(11) . .
N4 Cu2 Na2 O4 -65.40(9) 2_645 .
O6 Cu2 Na2 O4 -174.27(7) 1_545 .
Cu2 Cu2 Na2 O4 -15.76(5) 2_655 .
N8 Cu2 Na2 O2M -75.20(14) . .
N2 Cu2 Na2 O2M -82.11(16) 1_545 .
O3 Cu2 Na2 O2M 89.66(14) . .
N4 Cu2 Na2 O2M 111.16(13) 2_645 .
O6 Cu2 Na2 O2M 2.30(11) 1_545 .
Cu2 Cu2 Na2 O2M 160.81(11) 2_655 .
N2 Cu2 Na2 N8 -6.92(16) 1_545 .
O3 Cu2 Na2 N8 164.86(14) . .
N4 Cu2 Na2 N8 -173.64(12) 2_645 .
O6 Cu2 Na2 N8 77.49(11) 1_545 .
Cu2 Cu2 Na2 N8 -123.99(10) 2_655 .
N8 Cu2 Na2 C13 109.93(11) . .
N2 Cu2 Na2 C13 103.01(13) 1_545 .
O3 Cu2 Na2 C13 -85.22(11) . .
N4 Cu2 Na2 C13 -63.72(9) 2_645 .
O6 Cu2 Na2 C13 -172.58(7) 1_545 .
Cu2 Cu2 Na2 C13 -14.07(6) 2_655 .
N8 Cu2 Na2 Na1 124.73(11) . .
N2 Cu2 Na2 Na1 117.81(12) 1_545 .
O3 Cu2 Na2 Na1 -70.42(10) . .
N4 Cu2 Na2 Na1 -48.92(8) 2_645 .
O6 Cu2 Na2 Na1 -157.78(6) 1_545 .
Cu2 Cu2 Na2 Na1 0.73(4) 2_655 .
N8 Cu2 Na2 Na1 -155.65(10) . 2_655
N2 Cu2 Na2 Na1 -162.57(12) 1_545 2_655
O3 Cu2 Na2 Na1 9.20(9) . 2_655
N4 Cu2 Na2 Na1 30.71(8) 2_645 2_655
O6 Cu2 Na2 Na1 -78.16(6) 1_545 2_655
Cu2 Cu2 Na2 Na1 80.35(4) 2_655 2_655
O4 Na1 Na2 O2 -156.92(10) . 2_655
O1 Na1 Na2 O2 22.81(7) . 2_655
O3N Na1 Na2 O2 -169.8(2) . 2_655
O3M Na1 Na2 O2 -143.32(17) . 2_655
O8 Na1 Na2 O2 119.54(8) . 2_655
O2 Na1 Na2 O2 -62.49(7) . 2_655
N5 Na1 Na2 O2 40.83(10) . 2_655
C1 Na1 Na2 O2 -40.00(7) . 2_655
Cu1 Na1 Na2 O2 28.75(6) . 2_655
Na2 Na1 Na2 O2 -88.15(7) 2_655 2_655
O4 Na1 Na2 O3 -60.61(10) . .
O1 Na1 Na2 O3 119.12(8) . .
O3N Na1 Na2 O3 -73.5(2) . .
O3M Na1 Na2 O3 -47.02(17) . .
O8 Na1 Na2 O3 -144.16(8) . .
O2 Na1 Na2 O3 33.81(8) . .
N5 Na1 Na2 O3 137.13(9) . .
C1 Na1 Na2 O3 56.30(8) . .
Cu1 Na1 Na2 O3 125.05(6) . .
Na2 Na1 Na2 O3 8.16(6) 2_655 .
O1 Na1 Na2 O4 179.73(10) . .
O3N Na1 Na2 O4 -12.9(2) . .
O3M Na1 Na2 O4 13.60(18) . .
O8 Na1 Na2 O4 -83.54(10) . .
O2 Na1 Na2 O4 94.43(10) . .
N5 Na1 Na2 O4 -162.25(12) . .
C1 Na1 Na2 O4 116.91(10) . .
Cu1 Na1 Na2 O4 -174.33(9) . .
Na2 Na1 Na2 O4 68.77(8) 2_655 .
O4 Na1 Na2 O2M -158.3(3) . .
O1 Na1 Na2 O2M 21.4(3) . .
O3N Na1 Na2 O2M -171.2(3) . .
O3M Na1 Na2 O2M -144.7(3) . .
O8 Na1 Na2 O2M 118.2(3) . .
O2 Na1 Na2 O2M -63.9(3) . .
N5 Na1 Na2 O2M 39.5(3) . .
C1 Na1 Na2 O2M -41.4(3) . .
Cu1 Na1 Na2 O2M 27.4(3) . .
Na2 Na1 Na2 O2M -89.5(3) 2_655 .
O4 Na1 Na2 N8 10.07(11) . .
O1 Na1 Na2 N8 -170.20(10) . .
O3N Na1 Na2 N8 -2.8(2) . .
O3M Na1 Na2 N8 23.67(19) . .
O8 Na1 Na2 N8 -73.47(10) . .
O2 Na1 Na2 N8 104.50(10) . .
N5 Na1 Na2 N8 -152.18(11) . .
C1 Na1 Na2 N8 126.99(10) . .
Cu1 Na1 Na2 N8 -164.26(8) . .
Na2 Na1 Na2 N8 78.84(9) 2_655 .
O4 Na1 Na2 C13 -12.96(10) . .
O1 Na1 Na2 C13 166.77(8) . .
O3N Na1 Na2 C13 -25.8(2) . .
O3M Na1 Na2 C13 0.64(17) . .
O8 Na1 Na2 C13 -96.50(8) . .
O2 Na1 Na2 C13 81.47(8) . .
N5 Na1 Na2 C13 -175.21(10) . .
C1 Na1 Na2 C13 103.96(8) . .
Cu1 Na1 Na2 C13 172.71(7) . .
Na2 Na1 Na2 C13 55.81(6) 2_655 .
O4 Na1 Na2 Cu2 -29.58(9) . .
O1 Na1 Na2 Cu2 150.15(6) . .
O3N Na1 Na2 Cu2 -42.4(2) . .
O3M Na1 Na2 Cu2 -15.99(17) . .
O8 Na1 Na2 Cu2 -113.13(7) . .
O2 Na1 Na2 Cu2 64.84(6) . .
N5 Na1 Na2 Cu2 168.16(8) . .
C1 Na1 Na2 Cu2 87.33(7) . .
Cu1 Na1 Na2 Cu2 156.08(3) . .
Na2 Na1 Na2 Cu2 39.19(4) 2_655 .
O4 Na1 Na2 Na1 -120.95(9) . 2_655
O1 Na1 Na2 Na1 58.78(6) . 2_655
O3N Na1 Na2 Na1 -133.8(2) . 2_655
O3M Na1 Na2 Na1 -107.36(17) . 2_655
O8 Na1 Na2 Na1 155.50(6) . 2_655
O2 Na1 Na2 Na1 -26.53(5) . 2_655
N5 Na1 Na2 Na1 76.79(8) . 2_655
C1 Na1 Na2 Na1 -4.04(5) . 2_655
Cu1 Na1 Na2 Na1 64.71(3) . 2_655
Na2 Na1 Na2 Na1 -52.18(4) 2_655 2_655
N3 Cu1 O1 C1 58.2(10) . 2_655
N5 Cu1 O1 C1 -171.69(19) . 2_655
N1 Cu1 O1 C1 -1.59(18) . 2_655
O5 Cu1 O1 C1 96.40(18) . 2_655
Na1 Cu1 O1 C1 -167.0(2) . 2_655
Cu1 Cu1 O1 C1 -59.41(17) 2_655 2_655
Cu2 Cu1 O1 C1 -80.66(19) 2_665 2_655
N3 Cu1 O1 Na1 -134.8(10) . .
N5 Cu1 O1 Na1 -4.69(9) . .
N1 Cu1 O1 Na1 165.40(10) . .
O5 Cu1 O1 Na1 -96.61(9) . .
Cu1 Cu1 O1 Na1 107.58(8) 2_655 .
Cu2 Cu1 O1 Na1 86.33(10) 2_665 .
O4 Na1 O1 C1 -27.3(2) . 2_655
O3N Na1 O1 C1 -165.9(6) . 2_655
O3M Na1 O1 C1 93.5(7) . 2_655
O8 Na1 O1 C1 -107.9(2) . 2_655
O2 Na1 O1 C1 68.0(2) . 2_655
N5 Na1 O1 C1 167.5(2) . 2_655
C1 Na1 O1 C1 80.0(2) . 2_655
Cu1 Na1 O1 C1 163.6(3) . 2_655
Na2 Na1 O1 C1 -27.4(2) . 2_655
Na2 Na1 O1 C1 38.7(2) 2_655 2_655
O4 Na1 O1 Cu1 169.09(8) . .
O3N Na1 O1 Cu1 30.5(7) . .
O3M Na1 O1 Cu1 -70.1(6) . .
O8 Na1 O1 Cu1 88.44(9) . .
O2 Na1 O1 Cu1 -95.63(8) . .
N5 Na1 O1 Cu1 3.91(8) . .
C1 Na1 O1 Cu1 -83.61(9) . .
Na2 Na1 O1 Cu1 168.93(9) . .
Na2 Na1 O1 Cu1 -124.91(7) 2_655 .
O4 Na1 O2 C1 134.24(17) . .
O1 Na1 O2 C1 30.28(17) . .
O3N Na1 O2 C1 -136.8(2) . .
O3M Na1 O2 C1 -143.6(2) . .
O8 Na1 O2 C1 126.4(12) . .
N5 Na1 O2 C1 -34.77(17) . .
Cu1 Na1 O2 C1 -1.72(16) . .
Na2 Na1 O2 C1 96.83(16) . .
Na2 Na1 O2 C1 147.4(2) 2_655 .
O4 Na1 O2 Na2 -13.13(10) . 2_655
O1 Na1 O2 Na2 -117.08(9) . 2_655
O3N Na1 O2 Na2 75.84(19) . 2_655
O3M Na1 O2 Na2 69.01(15) . 2_655
O8 Na1 O2 Na2 -21.0(12) . 2_655
N5 Na1 O2 Na2 177.86(8) . 2_655
C1 Na1 O2 Na2 -147.4(2) . 2_655
Cu1 Na1 O2 Na2 -149.09(7) . 2_655
Na2 Na1 O2 Na2 -50.54(8) . 2_655
N8 Cu2 O3 C13 175.77(19) . 2_655
N2 Cu2 O3 C13 -56.5(8) 1_545 2_655
N4 Cu2 O3 C13 3.81(18) 2_645 2_655
O6 Cu2 O3 C13 -94.75(19) 1_545 2_655
Na2 Cu2 O3 C13 164.6(2) . 2_655
Cu2 Cu2 O3 C13 59.23(18) 2_655 2_655
N8 Cu2 O3 Na2 11.16(10) . .
N2 Cu2 O3 Na2 138.9(7) 1_545 .
N4 Cu2 O3 Na2 -160.79(10) 2_645 .
O6 Cu2 O3 Na2 100.65(9) 1_545 .
Cu2 Cu2 O3 Na2 -105.37(9) 2_655 .
O2 Na2 O3 C13 33.2(2) 2_655 2_655
O4 Na2 O3 C13 -68.2(2) . 2_655
O2M Na2 O3 C13 116.5(2) . 2_655
N8 Na2 O3 C13 -170.7(2) . 2_655
C13 Na2 O3 C13 -79.2(2) . 2_655
Cu2 Na2 O3 C13 -161.5(3) . 2_655
Na1 Na2 O3 C13 -38.1(2) . 2_655
Na1 Na2 O3 C13 28.3(2) 2_655 2_655
O2 Na2 O3 Cu2 -165.29(8) 2_655 .
O4 Na2 O3 Cu2 93.36(9) . .
O2M Na2 O3 Cu2 -81.96(12) . .
N8 Na2 O3 Cu2 -9.12(8) . .
C13 Na2 O3 Cu2 82.39(9) . .
Na1 Na2 O3 Cu2 123.41(8) . .
Na1 Na2 O3 Cu2 -170.13(10) 2_655 .
O1 Na1 O4 C13 139.2(2) . .
O3N Na1 O4 C13 -51.1(3) . .
O3M Na1 O4 C13 -28.7(3) . .
O8 Na1 O4 C13 -130.0(3) . .
O2 Na1 O4 C13 50.6(3) . .
N5 Na1 O4 C13 -169.0(3) . .
C1 Na1 O4 C13 67.7(3) . .
Cu1 Na1 O4 C13 147.5(2) . .
Na2 Na1 O4 C13 139.5(3) . .
Na2 Na1 O4 C13 42.8(2) 2_655 .
O1 Na1 O4 Na2 -0.26(10) . .
O3N Na1 O4 Na2 169.41(19) . .
O3M Na1 O4 Na2 -168.14(16) . .
O8 Na1 O4 Na2 90.58(10) . .
O2 Na1 O4 Na2 -88.85(9) . .
N5 Na1 O4 Na2 51.6(3) . .
C1 Na1 O4 Na2 -71.76(10) . .
Cu1 Na1 O4 Na2 8.02(13) . .
Na2 Na1 O4 Na2 -96.65(8) 2_655 .
O2 Na2 O4 C13 -129.61(17) 2_655 .
O3 Na2 O4 C13 -27.17(17) . .
O2M Na2 O4 C13 -9.0(5) . .
N8 Na2 O4 C13 35.70(18) . .
Cu2 Na2 O4 C13 4.03(17) . .
Na1 Na2 O4 C13 -151.5(2) . .
Na1 Na2 O4 C13 -94.37(17) 2_655 .
O2 Na2 O4 Na1 21.85(10) 2_655 .
O3 Na2 O4 Na1 124.29(8) . .
O2M Na2 O4 Na1 142.4(4) . .
N8 Na2 O4 Na1 -172.85(8) . .
C13 Na2 O4 Na1 151.5(2) . .
Cu2 Na2 O4 Na1 155.49(7) . .
Na1 Na2 O4 Na1 57.09(8) 2_655 .
N3 Cu1 O5 C9 -0.79(17) . .
O1 Cu1 O5 C9 -177.92(17) . .
N5 Cu1 O5 C9 95.79(18) . .
N1 Cu1 O5 C9 -94.89(18) . .
Na1 Cu1 O5 C9 142.03(16) . .
Cu1 Cu1 O5 C9 -91.5(2) 2_655 .
Cu2 Cu1 O5 C9 -0.14(19) 2_665 .
O4 Na1 O8 C16 -178.1(3) . .
O1 Na1 O8 C16 -74.3(3) . .
O3N Na1 O8 C16 92.1(3) . .
O3M Na1 O8 C16 100.5(3) . .
O2 Na1 O8 C16 -170.2(11) . .
N5 Na1 O8 C16 -8.9(3) . .
C1 Na1 O8 C16 -52.7(4) . .
Cu1 Na1 O8 C16 -42.1(3) . .
Na2 Na1 O8 C16 -140.4(3) . .
Na2 Na1 O8 C16 170.9(2) 2_655 .
N3 Cu1 N1 N2 1.7(3) . .
O1 Cu1 N1 N2 177.8(3) . .
N5 Cu1 N1 N2 -143.5(3) . .
O5 Cu1 N1 N2 78.9(3) . .
Na1 Cu1 N1 N2 -171.6(2) . .
Cu1 Cu1 N1 N2 -99.5(3) 2_655 .
Cu2 Cu1 N1 N2 -41.9(3) 2_665 .
N3 Cu1 N1 C2 -168.32(17) . .
O1 Cu1 N1 C2 7.75(17) . .
N5 Cu1 N1 C2 46.4(4) . .
O5 Cu1 N1 C2 -91.16(17) . .
Na1 Cu1 N1 C2 18.34(19) . .
Cu1 Cu1 N1 C2 90.45(17) 2_655 .
Cu2 Cu1 N1 C2 148.01(17) 2_665 .
C2 N1 N2 C5 0.4(3) . .
Cu1 N1 N2 C5 -169.9(2) . .
C2 N1 N2 Cu2 -165.56(18) . 1_565
Cu1 N1 N2 Cu2 24.2(4) . 1_565
O1 Cu1 N3 N4 -130.8(9) . .
N5 Cu1 N3 N4 99.4(2) . .
N1 Cu1 N3 N4 -71.5(2) . .
O5 Cu1 N3 N4 -169.6(2) . .
Na1 Cu1 N3 N4 98.7(2) . .
Cu1 Cu1 N3 N4 -14.0(2) 2_655 .
Cu2 Cu1 N3 N4 11.22(17) 2_665 .
O1 Cu1 N3 C8 36.0(11) . .
N5 Cu1 N3 C8 -93.71(19) . .
N1 Cu1 N3 C8 95.37(19) . .
O5 Cu1 N3 C8 -2.72(17) . .
Na1 Cu1 N3 C8 -94.4(2) . .
Cu1 Cu1 N3 C8 152.85(17) 2_655 .
Cu2 Cu1 N3 C8 178.1(2) 2_665 .
C8 N3 N4 C12 -1.0(3) . .
Cu1 N3 N4 C12 166.86(18) . .
C8 N3 N4 Cu2 165.8(2) . 2_665
Cu1 N3 N4 Cu2 -26.3(4) . 2_665
N3 Cu1 N5 N6 5.7(2) . .
O1 Cu1 N5 N6 -170.8(2) . .
N1 Cu1 N5 N6 150.9(3) . .
O5 Cu1 N5 N6 -70.9(2) . .
Na1 Cu1 N5 N6 -174.9(3) . .
Cu1 Cu1 N5 N6 112.2(2) 2_655 .
Cu2 Cu1 N5 N6 49.9(2) 2_665 .
N3 Cu1 N5 Na1 -179.40(8) . .
O1 Cu1 N5 Na1 4.08(8) . .
N1 Cu1 N5 Na1 -34.2(4) . .
O5 Cu1 N5 Na1 103.99(8) . .
Cu1 Cu1 N5 Na1 -72.84(8) 2_655 .
Cu2 Cu1 N5 Na1 -135.19(7) 2_665 .
O4 Na1 N5 N6 112.8(4) . .
O1 Na1 N5 N6 169.5(3) . .
O3N Na1 N5 N6 -3.4(4) . .
O3M Na1 N5 N6 -24.8(4) . .
O8 Na1 N5 N6 74.3(3) . .
O2 Na1 N5 N6 -107.0(3) . .
C1 Na1 N5 N6 -119.9(3) . .
Cu1 Na1 N5 N6 173.3(4) . .
Na2 Na1 N5 N6 151.3(3) . .
Na2 Na1 N5 N6 -105.5(3) 2_655 .
O4 Na1 N5 Cu1 -60.5(3) . .
O1 Na1 N5 Cu1 -3.75(7) . .
O3N Na1 N5 Cu1 -176.67(19) . .
O3M Na1 N5 Cu1 161.90(16) . .
O8 Na1 N5 Cu1 -98.92(10) . .
O2 Na1 N5 Cu1 79.75(10) . .
C1 Na1 N5 Cu1 66.90(9) . .
Na2 Na1 N5 Cu1 -21.93(13) . .
Na2 Na1 N5 Cu1 81.25(11) 2_655 .
Cu1 N5 N6 N7 -174(100) . .
Na1 N5 N6 N7 14(21) . .
N2 Cu2 N8 N9 13.7(2) 1_545 .
O3 Cu2 N8 N9 -171.8(2) . .
N4 Cu2 N8 N9 -141.5(3) 2_645 .
O6 Cu2 N8 N9 89.0(2) 1_545 .
Na2 Cu2 N8 N9 -162.5(3) . .
Cu2 Cu2 N8 N9 -96.6(2) 2_655 .
N2 Cu2 N8 Na2 176.17(9) 1_545 .
O3 Cu2 N8 Na2 -9.31(8) . .
N4 Cu2 N8 Na2 21.0(4) 2_645 .
O6 Cu2 N8 Na2 -108.54(8) 1_545 .
Cu2 Cu2 N8 Na2 65.93(8) 2_655 .
O2 Na2 N8 N9 -130.4(3) 2_655 .
O3 Na2 N8 N9 167.5(3) . .
O4 Na2 N8 N9 83.5(3) . .
O2M Na2 N8 N9 -107.6(3) . .
C13 Na2 N8 N9 96.8(3) . .
Cu2 Na2 N8 N9 158.8(3) . .
Na1 Na2 N8 N9 77.6(3) . .
Na1 Na2 N8 N9 -170.2(2) 2_655 .
O2 Na2 N8 Cu2 70.9(2) 2_655 .
O3 Na2 N8 Cu2 8.71(8) . .
O4 Na2 N8 Cu2 -75.26(10) . .
O2M Na2 N8 Cu2 93.65(14) . .
C13 Na2 N8 Cu2 -61.99(10) . .
Na1 Na2 N8 Cu2 -81.14(12) . .
Na1 Na2 N8 Cu2 30.97(13) 2_655 .
Cu2 N8 N9 N10 156(8) . .
Na2 N8 N9 N10 1(8) . .
Na2 O2 C1 O1 39.8(4) 2_655 2_655
Na1 O2 C1 O1 -100.3(2) . 2_655
Na2 O2 C1 C2 -143.76(19) 2_655 2_655
Na1 O2 C1 C2 76.1(3) . 2_655
Na2 O2 C1 Na1 140.2(2) 2_655 .
O4 Na1 C1 O2 -49.79(18) . .
O1 Na1 C1 O2 -147.09(18) . .
O3N Na1 C1 O2 49.1(3) . .
O3M Na1 C1 O2 36.2(2) . .
O8 Na1 C1 O2 -170.5(2) . .
N5 Na1 C1 O2 144.83(17) . .
Cu1 Na1 C1 O2 178.15(17) . .
Na2 Na1 C1 O2 -85.18(16) . .
Na2 Na1 C1 O2 -21.37(14) 2_655 .
O4 Na1 C1 O1 62.74(19) . 2_655
O1 Na1 C1 O1 -34.57(15) . 2_655
O3N Na1 C1 O1 161.6(2) . 2_655
O3M Na1 C1 O1 148.7(2) . 2_655
O8 Na1 C1 O1 -58.0(3) . 2_655
O2 Na1 C1 O1 112.5(3) . 2_655
N5 Na1 C1 O1 -102.64(17) . 2_655
Cu1 Na1 C1 O1 -69.33(16) . 2_655
Na2 Na1 C1 O1 27.34(17) . 2_655
Na2 Na1 C1 O1 91.16(17) 2_655 2_655
O4 Na1 C1 C2 -171.79(15) . 2_655
O1 Na1 C1 C2 90.90(15) . 2_655
O3N Na1 C1 C2 -72.9(2) . 2_655
O3M Na1 C1 C2 -85.8(2) . 2_655
O8 Na1 C1 C2 67.5(3) . 2_655
O2 Na1 C1 C2 -122.0(2) . 2_655
N5 Na1 C1 C2 22.83(15) . 2_655
Cu1 Na1 C1 C2 56.14(14) . 2_655
Na2 Na1 C1 C2 152.81(14) . 2_655
Na2 Na1 C1 C2 -143.37(17) 2_655 2_655
N2 N1 C2 C3 -0.9(3) . .
Cu1 N1 C2 C3 172.19(17) . .
N2 N1 C2 C1 174.7(2) . 2_655
Cu1 N1 C2 C1 -12.2(3) . 2_655
N1 C2 C3 C5 1.0(3) . .
C1 C2 C3 C5 -173.3(3) 2_655 .
N1 C2 C3 C4 179.3(2) . .
C1 C2 C3 C4 5.0(5) 2_655 .
N1 N2 C5 C3 0.3(3) . .
Cu2 N2 C5 C3 168.25(17) 1_565 .
N1 N2 C5 C6 -176.4(2) . .
Cu2 N2 C5 C6 -8.5(3) 1_565 .
C2 C3 C5 N2 -0.8(3) . .
C4 C3 C5 N2 -179.0(3) . .
C2 C3 C5 C6 175.2(3) . .
C4 C3 C5 C6 -2.9(5) . .
Cu2 O6 C6 C5 -0.3(3) 1_565 .
Cu2 O6 C6 C7 179.9(2) 1_565 .
N2 C5 C6 O6 5.3(4) . .
C3 C5 C6 O6 -170.5(3) . .
N2 C5 C6 C7 -174.9(2) . .
C3 C5 C6 C7 9.3(4) . .
N4 N3 C8 C10 0.7(3) . .
Cu1 N3 C8 C10 -169.19(17) . .
N4 N3 C8 C9 175.5(2) . .
Cu1 N3 C8 C9 5.6(3) . .
Cu1 O5 C9 C8 3.9(3) . .
Cu1 O5 C9 C14 -175.6(2) . .
N3 C8 C9 O5 -6.5(4) . .
C10 C8 C9 O5 166.9(3) . .
N3 C8 C9 C14 173.0(2) . .
C10 C8 C9 C14 -13.6(4) . .
N3 C8 C10 C12 0.0(3) . .
C9 C8 C10 C12 -173.7(3) . .
N3 C8 C10 C11 179.2(3) . .
C9 C8 C10 C11 5.5(5) . .
N3 N4 C12 C10 1.0(3) . .
Cu2 N4 C12 C10 -169.78(17) 2_665 .
N3 N4 C12 C13 -173.7(2) . 1_565
Cu2 N4 C12 C13 15.4(3) 2_665 1_565
C8 C10 C12 N4 -0.6(3) . .
C11 C10 C12 N4 -179.9(2) . .
C8 C10 C12 C13 172.8(3) . 1_565
C11 C10 C12 C13 -6.5(5) . 1_565
Na1 O4 C13 O3 -39.6(4) . 2_655
Na2 O4 C13 O3 100.0(3) . 2_655
Na1 O4 C13 C12 142.4(2) . 1_545
Na2 O4 C13 C12 -78.0(3) . 1_545
Na1 O4 C13 Na2 -139.6(3) . .
O2 Na2 C13 O4 56.49(18) 2_655 .
O3 Na2 C13 O4 150.78(18) . .
O2M Na2 C13 O4 176.2(2) . .
N8 Na2 C13 O4 -144.68(18) . .
Cu2 Na2 C13 O4 -175.67(18) . .
Na1 Na2 C13 O4 19.31(14) . .
Na1 Na2 C13 O4 88.26(17) 2_655 .
O2 Na2 C13 O3 -56.7(2) 2_655 2_655
O3 Na2 C13 O3 37.64(16) . 2_655
O4 Na2 C13 O3 -113.1(3) . 2_655
O2M Na2 C13 O3 63.1(3) . 2_655
N8 Na2 C13 O3 102.18(18) . 2_655
Cu2 Na2 C13 O3 71.19(17) . 2_655
Na1 Na2 C13 O3 -93.84(18) . 2_655
Na1 Na2 C13 O3 -24.88(18) 2_655 2_655
O2 Na2 C13 C12 177.51(14) 2_655 1_545
O3 Na2 C13 C12 -88.20(16) . 1_545
O4 Na2 C13 C12 121.0(3) . 1_545
O2M Na2 C13 C12 -62.7(2) . 1_545
N8 Na2 C13 C12 -23.65(15) . 1_545
Cu2 Na2 C13 C12 -54.65(14) . 1_545
Na1 Na2 C13 C12 140.33(17) . 1_545
Na1 Na2 C13 C12 -150.72(14) 2_655 1_545
O4 Na1 O3M C1M -41.6(6) . .
O1 Na1 O3M C1M -164.6(5) . .
O3N Na1 O3M C1M 58.8(7) . .
O8 Na1 O3M C1M 37.2(6) . .
O2 Na1 O3M C1M -138.7(6) . .
N5 Na1 O3M C1M 126.8(5) . .
C1 Na1 O3M C1M -151.9(5) . .
Cu1 Na1 O3M C1M 142.7(5) . .
Na2 Na1 O3M C1M -49.8(6) . .
Na2 Na1 O3M C1M -106.5(6) 2_655 .
O4 Na1 O3N C1M 25.1(6) . .
O1 Na1 O3N C1M 165.2(5) . .
O3M Na1 O3N C1M -52.8(7) . .
O8 Na1 O3N C1M 105.5(6) . .
O2 Na1 O3N C1M -70.4(6) . .
N5 Na1 O3N C1M -170.3(6) . .
C1 Na1 O3N C1M -87.6(6) . .
Cu1 Na1 O3N C1M -172.9(5) . .
Na2 Na1 O3N C1M 32.9(7) . .
Na2 Na1 O3N C1M -38.9(6) 2_655 .
Na1 O3M C1M O3N -59.7(6) . .
Na1 O3N C1M O3M 59.7(6) . .
O2 Na2 O2M C2N -82.7(3) 2_655 .
O3 Na2 O2M C2N 173.8(3) . .
O4 Na2 O2M C2N 155.1(3) . .
N8 Na2 O2M C2N 107.3(3) . .
C13 Na2 O2M C2N 149.3(2) . .
Cu2 Na2 O2M C2N 141.5(3) . .
Na1 Na2 O2M C2N -81.4(4) . .
Na1 Na2 O2M C2N -117.9(3) 2_655 .
O2 Na2 O2M C2M 67.3(7) 2_655 .
O3 Na2 O2M C2M -36.3(7) . .
O4 Na2 O2M C2M -54.9(8) . .
N8 Na2 O2M C2M -102.8(7) . .
C13 Na2 O2M C2M -60.7(7) . .
Cu2 Na2 O2M C2M -68.5(7) . .
Na1 Na2 O2M C2M 68.5(7) . .
Na1 Na2 O2M C2M 32.0(7) 2_655 .
C2M O2M C2N O2M -111(100) . 5_655
Na2 O2M C2N O2M 46(100) . 5_655
